data_2221711
loop_
_publ_author_name
'Zhang, Min'
'Lu, Ran-zhe'
'Han, Lu-na'
'Wei, Wen-bin'
'Wang, Hai-bo'

_publ_section_title
;
 Methyl 2-amino-4-(3-chloropropoxy)-5-methoxybenzoate
;
_journal_coeditor_code HK2651
_journal_issue 5
_journal_name_full 'Acta Crystallographica Section E'
_journal_page_first o942
_journal_paper_doi 10.1107/S1600536809011374
_journal_volume 65
_journal_year 2009
_chemical_formula_iupac 'C12 H16 Cl N O4'
_chemical_formula_moiety 'C12 H16 Cl N O4'
_chemical_formula_sum 'C12 H16 Cl N O4'
_chemical_formula_weight 273.71
_chemical_melting_point 377
_chemical_name_systematic
;
Methyl 2-amino-4-(3-chloropropoxy)-5-methoxybenzoate
;
_space_group_IT_number 2
_symmetry_cell_setting triclinic
_symmetry_space_group_name_Hall '-P 1'
_symmetry_space_group_name_H-M 'P -1'
_atom_sites_solution_hydrogens geom
_atom_sites_solution_primary direct
_atom_sites_solution_secondary difmap
_audit_creation_method SHELXL-97
_cell_angle_alpha 82.07(2)
_cell_angle_beta 83.41(2)
_cell_angle_gamma 89.37(3)
_cell_formula_units_Z 4
_cell_length_a 8.1080(16)
_cell_length_b 9.818(2)
_cell_length_c 17.739(3)
_cell_measurement_reflns_used 25
_cell_measurement_temperature 294(2)
_cell_measurement_theta_max 13
_cell_measurement_theta_min 9
_cell_volume 1389.3(5)
_computing_cell_refinement 'CAD-4 Software (Enraf--Nonius, 1989)'
_computing_data_collection 'CAD-4 Software (Enraf--Nonius, 1989)'
_computing_data_reduction 'XCAD4 (Harms & Wocadlo, 1995)'
_computing_molecular_graphics 'ORTEP-3 for Windows (Farrugia, 1997) and PLATON (Spek, 2009)'
_computing_publication_material 'SHELXTL (Sheldrick, 2008)'
_computing_structure_refinement 'SHELXL97 (Sheldrick, 2008)'
_computing_structure_solution 'SHELXS97 (Sheldrick, 2008)'
_diffrn_ambient_temperature 294(2)
_diffrn_measured_fraction_theta_full 0.973
_diffrn_measured_fraction_theta_max 0.973
_diffrn_measurement_device_type 'Enraf--Nonius CAD-4'
_diffrn_measurement_method \w/2\q
_diffrn_radiation_monochromator graphite
_diffrn_radiation_source 'fine-focus sealed tube'
_diffrn_radiation_type MoK\a
_diffrn_radiation_wavelength 0.71073
_diffrn_reflns_av_R_equivalents 0.0412
_diffrn_reflns_av_sigmaI/netI 0.0541
_diffrn_reflns_limit_h_max 9
_diffrn_reflns_limit_h_min 0
_diffrn_reflns_limit_k_max 11
_diffrn_reflns_limit_k_min -11
_diffrn_reflns_limit_l_max 20
_diffrn_reflns_limit_l_min -20
_diffrn_reflns_number 5297
_diffrn_reflns_theta_full 25.26
_diffrn_reflns_theta_max 25.26
_diffrn_reflns_theta_min 1.17
_diffrn_standards_decay_% 1
_diffrn_standards_interval_time 120
_diffrn_standards_number 3
_exptl_absorpt_coefficient_mu 0.281
_exptl_absorpt_correction_T_max 0.9725
_exptl_absorpt_correction_T_min 0.9205
_exptl_absorpt_correction_type psi-scan
_exptl_absorpt_process_details '(North <i>et al.</i>,  1968)'
_exptl_crystal_colour colorless
_exptl_crystal_density_diffrn 1.309
_exptl_crystal_density_method 'not measured'
_exptl_crystal_description block
_exptl_crystal_F_000 576
_exptl_crystal_size_max 0.30
_exptl_crystal_size_mid 0.20
_exptl_crystal_size_min 0.10
_refine_diff_density_max 0.197
_refine_diff_density_min -0.222
_refine_ls_extinction_method none
_refine_ls_goodness_of_fit_ref 1.008
_refine_ls_hydrogen_treatment constr
_refine_ls_matrix_type full
_refine_ls_number_parameters 325
_refine_ls_number_reflns 4919
_refine_ls_number_restraints 0
_refine_ls_restrained_S_all 1.008
_refine_ls_R_factor_all 0.1143
_refine_ls_R_factor_gt 0.0570
_refine_ls_shift/su_max 0.000
_refine_ls_shift/su_mean 0.000
_refine_ls_structure_factor_coef Fsqd
_refine_ls_weighting_details 'calc w=1/[\s^2^(Fo^2^)+(0.07P)^2^] where P=(Fo^2^+2Fc^2^)/3'
_refine_ls_weighting_scheme calc
_refine_ls_wR_factor_gt 0.1342
_refine_ls_wR_factor_ref 0.1574
_reflns_number_gt 2591
_reflns_number_total 4919
_reflns_threshold_expression I>2\s(I)
_cod_data_source_file hk2651.cif
_cod_data_source_block I
_cod_database_code 2221711
_cod_database_fobs_code 2221711

loop_
_symmetry_equiv_pos_as_xyz
'x, y, z'
'-x, -y, -z'

loop_
_atom_site_type_symbol
_atom_site_label
_atom_site_fract_x
_atom_site_fract_y
_atom_site_fract_z
_atom_site_U_iso_or_equiv
_atom_site_adp_type
_atom_site_calc_flag
_atom_site_refinement_flags
_atom_site_occupancy
_atom_site_disorder_assembly
_atom_site_disorder_group
Cl Cl1 -0.15324(14) 0.65740(12) 0.56167(7) 0.0986(4) Uani d . 1 . .
Cl Cl2 0.35436(14) 0.80677(12) 0.56017(6) 0.0970(4) Uani d . 1 . .
O O1 -0.0021(3) 0.9054(2) 0.70177(14) 0.0748(7) Uani d . 1 . .
O O2 0.2315(3) 1.0836(2) 0.66023(13) 0.0713(7) Uani d . 1 . .
O O3 0.5434(3) 0.8244(3) 0.94591(14) 0.0784(7) Uani d . 1 . .
O O4 0.6278(3) 1.0083(3) 0.85978(14) 0.0764(7) Uani d . 1 . .
O O5 0.4986(3) 0.4748(2) 0.69292(14) 0.0743(7) Uani d . 1 . .
O O6 0.7348(3) 0.3139(2) 0.65050(13) 0.0713(7) Uani d . 1 . .
O O7 1.1359(3) 0.2938(2) 0.84821(13) 0.0771(8) Uani d . 1 . .
O O8 1.0455(3) 0.4302(3) 0.93563(13) 0.0753(7) Uani d . 1 . .
N N1 0.2572(4) 0.7010(3) 0.92623(18) 0.0916(10) Uani d . 1 . .
H H1A 0.3373 0.6986 0.9542 0.110 Uiso calc R 1 . .
H H1B 0.1770 0.6425 0.9381 0.110 Uiso calc R 1 . .
N N2 0.7544(4) 0.5646(3) 0.91837(16) 0.0812(10) Uani d . 1 . .
H H2C 0.8342 0.5523 0.9466 0.097 Uiso calc R 1 . .
H H2D 0.6729 0.6173 0.9303 0.097 Uiso calc R 1 . .
C C1 -0.1746(5) 0.8327(4) 0.5747(2) 0.0916(13) Uani d . 1 . .
H H1C -0.0664 0.8770 0.5646 0.110 Uiso calc R 1 . .
H H1D -0.2447 0.8784 0.5383 0.110 Uiso calc R 1 . .
C C2 -0.2507(4) 0.8486(4) 0.6564(3) 0.0880(13) Uani d . 1 . .
H H2A -0.2840 0.9436 0.6574 0.106 Uiso calc R 1 . .
H H2B -0.3503 0.7924 0.6685 0.106 Uiso calc R 1 . .
C C3 -0.1379(4) 0.8095(4) 0.7191(2) 0.0764(11) Uani d . 1 . .
H H3A -0.1966 0.8168 0.7691 0.092 Uiso calc R 1 . .
H H3B -0.0983 0.7160 0.7184 0.092 Uiso calc R 1 . .
C C4 0.1200(4) 0.8952(3) 0.7498(2) 0.0599(9) Uani d . 1 . .
C C5 0.1262(4) 0.8003(4) 0.8155(2) 0.0660(9) Uani d . 1 . .
H H5A 0.0414 0.7356 0.8294 0.079 Uiso calc R 1 . .
C C6 0.2574(4) 0.7991(3) 0.8619(2) 0.0591(9) Uani d . 1 . .
C C7 0.3857(4) 0.8969(3) 0.84021(18) 0.0552(8) Uani d . 1 . .
C C8 0.3773(4) 0.9923(3) 0.77157(18) 0.0536(8) Uani d . 1 . .
H H8A 0.4628 1.0561 0.7566 0.064 Uiso calc R 1 . .
C C9 0.2495(4) 0.9941(3) 0.72703(19) 0.0553(8) Uani d . 1 . .
C C10 0.3629(5) 1.1770(4) 0.6326(2) 0.0895(13) Uani d . 1 . .
H H10A 0.3364 1.2330 0.5868 0.134 Uiso calc R 1 . .
H H10B 0.4630 1.1269 0.6213 0.134 Uiso calc R 1 . .
H H10C 0.3786 1.2345 0.6708 0.134 Uiso calc R 1 . .
C C11 0.5223(4) 0.9032(3) 0.88748(19) 0.0562(8) Uani d . 1 . .
C C12 0.7633(5) 1.0256(4) 0.9052(2) 0.0924(13) Uani d . 1 . .
H H12A 0.8318 1.1018 0.8807 0.139 Uiso calc R 1 . .
H H12B 0.8288 0.9434 0.9093 0.139 Uiso calc R 1 . .
H H12C 0.7185 1.0429 0.9554 0.139 Uiso calc R 1 . .
C C13 0.3339(5) 0.6258(4) 0.5663(2) 0.0937(14) Uani d . 1 . .
H H13A 0.2670 0.6044 0.5275 0.112 Uiso calc R 1 . .
H H13B 0.4427 0.5856 0.5564 0.112 Uiso calc R 1 . .
C C14 0.2526(4) 0.5629(4) 0.6458(3) 0.0914(13) Uani d . 1 . .
H H14A 0.1515 0.6130 0.6580 0.110 Uiso calc R 1 . .
H H14B 0.2214 0.4686 0.6434 0.110 Uiso calc R 1 . .
C C15 0.3612(4) 0.5635(4) 0.7106(2) 0.0767(11) Uani d . 1 . .
H H15A 0.4001 0.6559 0.7126 0.092 Uiso calc R 1 . .
H H15B 0.2997 0.5290 0.7595 0.092 Uiso calc R 1 . .
C C16 0.6215(4) 0.4591(3) 0.7408(2) 0.0581(9) Uani d . 1 . .
C C17 0.7518(4) 0.3703(3) 0.71711(18) 0.0546(8) Uani d . 1 . .
C C18 0.8796(4) 0.3485(3) 0.76205(17) 0.0516(8) Uani d . 1 . .
H H18A 0.9653 0.2904 0.7476 0.062 Uiso calc R 1 . .
C C19 0.8872(4) 0.4108(3) 0.83011(17) 0.0485(7) Uani d . 1 . .
C C20 0.7570(4) 0.4991(3) 0.85342(19) 0.0575(8) Uani d . 1 . .
C C21 0.6255(4) 0.5203(3) 0.8067(2) 0.0618(9) Uani d . 1 . .
H H21A 0.5385 0.5774 0.8208 0.074 Uiso calc R 1 . .
C C22 0.8708(5) 0.2353(4) 0.6222(2) 0.0900(13) Uani d . 1 . .
H H22A 0.8456 0.2011 0.5766 0.135 Uiso calc R 1 . .
H H22B 0.8905 0.1595 0.6604 0.135 Uiso calc R 1 . .
H H22C 0.9682 0.2925 0.6104 0.135 Uiso calc R 1 . .
C C23 1.0255(4) 0.3818(3) 0.87674(18) 0.0523(8) Uani d . 1 . .
C C24 1.2755(5) 0.2593(4) 0.8929(2) 0.0937(14) Uani d . 1 . .
H H24A 1.3482 0.1968 0.8683 0.141 Uiso calc R 1 . .
H H24B 1.2343 0.2169 0.9435 0.141 Uiso calc R 1 . .
H H24C 1.3356 0.3416 0.8962 0.141 Uiso calc R 1 . .

loop_
_atom_site_aniso_label
_atom_site_aniso_U_11
_atom_site_aniso_U_22
_atom_site_aniso_U_33
_atom_site_aniso_U_12
_atom_site_aniso_U_13
_atom_site_aniso_U_23
Cl1 0.0972(8) 0.1075(9) 0.0950(8) 0.0024(6) -0.0306(6) -0.0116(6)
Cl2 0.1009(8) 0.1059(9) 0.0894(8) 0.0022(6) -0.0347(6) -0.0126(6)
O1 0.0498(14) 0.0805(17) 0.0951(19) -0.0060(12) -0.0240(13) -0.0026(14)
O2 0.0595(15) 0.0726(16) 0.0808(17) -0.0087(12) -0.0293(13) 0.0114(13)
O3 0.0785(17) 0.0769(17) 0.0805(18) 0.0031(13) -0.0326(14) 0.0056(14)
O4 0.0662(16) 0.0832(18) 0.0821(17) -0.0119(14) -0.0315(13) 0.0007(14)
O5 0.0503(14) 0.0827(16) 0.0981(19) 0.0173(12) -0.0337(13) -0.0217(14)
O6 0.0619(15) 0.0820(17) 0.0800(17) 0.0160(12) -0.0338(13) -0.0268(14)
O7 0.0794(17) 0.0878(18) 0.0771(17) 0.0366(14) -0.0420(14) -0.0324(14)
O8 0.0732(16) 0.0944(19) 0.0674(16) 0.0184(13) -0.0250(13) -0.0315(14)
N1 0.090(2) 0.090(2) 0.089(2) -0.0231(19) -0.0257(19) 0.021(2)
N2 0.083(2) 0.097(2) 0.072(2) 0.0380(18) -0.0256(17) -0.0295(18)
C1 0.077(3) 0.104(3) 0.092(3) -0.018(2) -0.038(2) 0.017(3)
C2 0.051(2) 0.087(3) 0.127(4) -0.0035(19) -0.026(2) -0.006(3)
C3 0.052(2) 0.093(3) 0.086(3) -0.016(2) -0.0068(19) -0.017(2)
C4 0.0443(19) 0.067(2) 0.071(2) 0.0045(16) -0.0116(17) -0.0129(19)
C5 0.059(2) 0.063(2) 0.076(3) -0.0071(17) -0.0097(19) -0.0052(19)
C6 0.055(2) 0.056(2) 0.065(2) 0.0012(16) -0.0076(17) -0.0035(17)
C7 0.0506(19) 0.055(2) 0.061(2) 0.0074(16) -0.0110(16) -0.0096(17)
C8 0.0398(17) 0.059(2) 0.063(2) 0.0000(14) -0.0102(15) -0.0059(17)
C9 0.0496(19) 0.053(2) 0.064(2) 0.0042(15) -0.0119(16) -0.0044(16)
C10 0.087(3) 0.084(3) 0.092(3) -0.022(2) -0.033(2) 0.027(2)
C11 0.057(2) 0.055(2) 0.057(2) 0.0072(17) -0.0102(17) -0.0104(17)
C12 0.075(3) 0.100(3) 0.106(3) -0.013(2) -0.041(2) -0.003(3)
C13 0.089(3) 0.115(3) 0.095(3) 0.047(3) -0.051(3) -0.045(3)
C14 0.054(2) 0.087(3) 0.140(4) 0.011(2) -0.039(3) -0.018(3)
C15 0.045(2) 0.091(3) 0.092(3) 0.0118(19) -0.0162(19) 0.000(2)
C16 0.0459(18) 0.060(2) 0.071(2) 0.0022(15) -0.0211(17) -0.0046(18)
C17 0.0503(19) 0.058(2) 0.059(2) 0.0051(15) -0.0188(16) -0.0122(16)
C18 0.0455(17) 0.0504(19) 0.060(2) 0.0031(14) -0.0135(15) -0.0041(16)
C19 0.0481(18) 0.0469(18) 0.0492(19) 0.0014(14) -0.0075(14) -0.0008(14)
C20 0.060(2) 0.057(2) 0.055(2) 0.0044(16) -0.0116(17) -0.0024(16)
C21 0.0463(19) 0.065(2) 0.073(2) 0.0118(16) -0.0070(17) -0.0062(18)
C22 0.094(3) 0.103(3) 0.089(3) 0.031(2) -0.046(2) -0.043(2)
C23 0.057(2) 0.0484(19) 0.053(2) 0.0024(15) -0.0117(16) -0.0073(16)
C24 0.087(3) 0.109(3) 0.099(3) 0.049(2) -0.053(2) -0.031(3)

loop_
_atom_type_symbol
_atom_type_description
_atom_type_scat_dispersion_real
_atom_type_scat_dispersion_imag
_atom_type_scat_source
C C 0.0033 0.0016 'International Tables Vol C Tables 4.2.6.8 and 6.1.1.4'
H H 0.0000 0.0000 'International Tables Vol C Tables 4.2.6.8 and 6.1.1.4'
N N 0.0061 0.0033 'International Tables Vol C Tables 4.2.6.8 and 6.1.1.4'
O O 0.0106 0.0060 'International Tables Vol C Tables 4.2.6.8 and 6.1.1.4'
Cl Cl 0.1484 0.1585 'International Tables Vol C Tables 4.2.6.8 and 6.1.1.4'

loop_
_geom_angle_atom_site_label_1
_geom_angle_atom_site_label_2
_geom_angle_atom_site_label_3
_geom_angle_site_symmetry_1
_geom_angle_site_symmetry_3
_geom_angle
_geom_angle_publ_flag
C4 O1 C3 . . 118.2(3) ?
C9 O2 C10 . . 117.0(2) ?
C11 O4 C12 . . 115.7(3) ?
C16 O5 C15 . . 118.5(3) ?
C17 O6 C22 . . 116.5(2) ?
C23 O7 C24 . . 115.1(3) ?
C6 N1 H1A . . 120.0 ?
C6 N1 H1B . . 120.0 ?
H1A N1 H1B . . 120.0 ?
C20 N2 H2C . . 120.0 ?
C20 N2 H2D . . 120.0 ?
H2C N2 H2D . . 120.0 ?
C2 C1 Cl1 . . 111.6(3) ?
C2 C1 H1C . . 109.3 ?
Cl1 C1 H1C . . 109.3 ?
C2 C1 H1D . . 109.3 ?
Cl1 C1 H1D . . 109.3 ?
H1C C1 H1D . . 108.0 ?
C3 C2 C1 . . 115.5(3) ?
C3 C2 H2A . . 108.4 ?
C1 C2 H2A . . 108.4 ?
C3 C2 H2B . . 108.4 ?
C1 C2 H2B . . 108.4 ?
H2A C2 H2B . . 107.5 ?
O1 C3 C2 . . 105.3(3) ?
O1 C3 H3A . . 110.7 ?
C2 C3 H3A . . 110.7 ?
O1 C3 H3B . . 110.7 ?
C2 C3 H3B . . 110.7 ?
H3A C3 H3B . . 108.8 ?
O1 C4 C5 . . 126.5(3) ?
O1 C4 C9 . . 113.7(3) ?
C5 C4 C9 . . 119.8(3) ?
C4 C5 C6 . . 122.2(3) ?
C4 C5 H5A . . 118.9 ?
C6 C5 H5A . . 118.9 ?
N1 C6 C7 . . 122.1(3) ?
N1 C6 C5 . . 119.4(3) ?
C7 C6 C5 . . 118.5(3) ?
C6 C7 C8 . . 118.1(3) ?
C6 C7 C11 . . 120.8(3) ?
C8 C7 C11 . . 121.0(3) ?
C9 C8 C7 . . 123.3(3) ?
C9 C8 H8A . . 118.3 ?
C7 C8 H8A . . 118.3 ?
C8 C9 O2 . . 126.8(3) ?
C8 C9 C4 . . 118.0(3) ?
O2 C9 C4 . . 115.2(3) ?
O2 C10 H10A . . 109.5 ?
O2 C10 H10B . . 109.5 ?
H10A C10 H10B . . 109.5 ?
O2 C10 H10C . . 109.5 ?
H10A C10 H10C . . 109.5 ?
H10B C10 H10C . . 109.5 ?
O3 C11 O4 . . 121.7(3) ?
O3 C11 C7 . . 126.1(3) ?
O4 C11 C7 . . 112.1(3) ?
O4 C12 H12A . . 109.5 ?
O4 C12 H12B . . 109.5 ?
H12A C12 H12B . . 109.5 ?
O4 C12 H12C . . 109.5 ?
H12A C12 H12C . . 109.5 ?
H12B C12 H12C . . 109.5 ?
C14 C13 Cl2 . . 111.2(3) ?
C14 C13 H13A . . 109.4 ?
Cl2 C13 H13A . . 109.4 ?
C14 C13 H13B . . 109.4 ?
Cl2 C13 H13B . . 109.4 ?
H13A C13 H13B . . 108.0 ?
C15 C14 C13 . . 114.9(3) ?
C15 C14 H14A . . 108.5 ?
C13 C14 H14A . . 108.5 ?
C15 C14 H14B . . 108.5 ?
C13 C14 H14B . . 108.5 ?
H14A C14 H14B . . 107.5 ?
O5 C15 C14 . . 105.4(3) ?
O5 C15 H15A . . 110.7 ?
C14 C15 H15A . . 110.7 ?
O5 C15 H15B . . 110.7 ?
C14 C15 H15B . . 110.7 ?
H15A C15 H15B . . 108.8 ?
O5 C16 C21 . . 125.9(3) ?
O5 C16 C17 . . 113.5(3) ?
C21 C16 C17 . . 120.6(3) ?
C18 C17 O6 . . 126.9(3) ?
C18 C17 C16 . . 117.2(3) ?
O6 C17 C16 . . 115.9(3) ?
C17 C18 C19 . . 123.3(3) ?
C17 C18 H18A . . 118.4 ?
C19 C18 H18A . . 118.4 ?
C20 C19 C18 . . 119.2(3) ?
C20 C19 C23 . . 119.8(3) ?
C18 C19 C23 . . 120.9(3) ?
N2 C20 C19 . . 123.2(3) ?
N2 C20 C21 . . 119.9(3) ?
C19 C20 C21 . . 116.9(3) ?
C16 C21 C20 . . 122.7(3) ?
C16 C21 H21A . . 118.6 ?
C20 C21 H21A . . 118.6 ?
O6 C22 H22A . . 109.5 ?
O6 C22 H22B . . 109.5 ?
H22A C22 H22B . . 109.5 ?
O6 C22 H22C . . 109.5 ?
H22A C22 H22C . . 109.5 ?
H22B C22 H22C . . 109.5 ?
O8 C23 O7 . . 120.9(3) ?
O8 C23 C19 . . 126.5(3) ?
O7 C23 C19 . . 112.6(3) ?
O7 C24 H24A . . 109.5 ?
O7 C24 H24B . . 109.5 ?
H24A C24 H24B . . 109.5 ?
O7 C24 H24C . . 109.5 ?
H24A C24 H24C . . 109.5 ?
H24B C24 H24C . . 109.5 ?

loop_
_geom_bond_atom_site_label_1
_geom_bond_atom_site_label_2
_geom_bond_site_symmetry_2
_geom_bond_distance
_geom_bond_publ_flag
Cl1 C1 . 1.772(4) ?
Cl2 C13 . 1.773(4) ?
O1 C4 . 1.373(4) ?
O1 C3 . 1.434(4) ?
O2 C9 . 1.395(4) ?
O2 C10 . 1.412(4) ?
O3 C11 . 1.232(4) ?
O4 C11 . 1.350(4) ?
O4 C12 . 1.459(4) ?
O5 C16 . 1.376(3) ?
O5 C15 . 1.439(4) ?
O6 C17 . 1.394(3) ?
O6 C22 . 1.423(4) ?
O7 C23 . 1.342(4) ?
O7 C24 . 1.466(4) ?
O8 C23 . 1.233(3) ?
N1 C6 . 1.388(4) ?
N1 H1A . 0.8600 ?
N1 H1B . 0.8600 ?
N2 C20 . 1.392(4) ?
N2 H2C . 0.8600 ?
N2 H2D . 0.8600 ?
C1 C2 . 1.537(5) ?
C1 H1C . 0.9700 ?
C1 H1D . 0.9700 ?
C2 C3 . 1.525(5) ?
C2 H2A . 0.9700 ?
C2 H2B . 0.9700 ?
C3 H3A . 0.9700 ?
C3 H3B . 0.9700 ?
C4 C5 . 1.393(5) ?
C4 C9 . 1.423(4) ?
C5 C6 . 1.417(4) ?
C5 H5A . 0.9300 ?
C6 C7 . 1.407(4) ?
C7 C8 . 1.438(4) ?
C7 C11 . 1.471(4) ?
C8 C9 . 1.372(4) ?
C8 H8A . 0.9300 ?
C10 H10A . 0.9600 ?
C10 H10B . 0.9600 ?
C10 H10C . 0.9600 ?
C12 H12A . 0.9600 ?
C12 H12B . 0.9600 ?
C12 H12C . 0.9600 ?
C13 C14 . 1.536(6) ?
C13 H13A . 0.9700 ?
C13 H13B . 0.9700 ?
C14 C15 . 1.527(5) ?
C14 H14A . 0.9700 ?
C14 H14B . 0.9700 ?
C15 H15A . 0.9700 ?
C15 H15B . 0.9700 ?
C16 C21 . 1.389(4) ?
C16 C17 . 1.425(4) ?
C17 C18 . 1.376(4) ?
C18 C19 . 1.434(4) ?
C18 H18A . 0.9300 ?
C19 C20 . 1.420(4) ?
C19 C23 . 1.471(4) ?
C20 C21 . 1.420(4) ?
C21 H21A . 0.9300 ?
C22 H22A . 0.9600 ?
C22 H22B . 0.9600 ?
C22 H22C . 0.9600 ?
C24 H24A . 0.9600 ?
C24 H24B . 0.9600 ?
C24 H24C . 0.9600 ?

loop_
_geom_hbond_atom_site_label_D
_geom_hbond_atom_site_label_H
_geom_hbond_atom_site_label_A
_geom_hbond_site_symmetry_A
_geom_hbond_distance_DH
_geom_hbond_distance_HA
_geom_hbond_distance_DA
_geom_hbond_angle_DHA
N1 H1A O3 . 0.86 2.07 2.709(4) 131
N1 H1B O8 1_455 0.86 2.36 3.155(4) 154
N2 H2C O8 . 0.86 2.09 2.719(4) 130
N2 H2C O8 2_767 0.86 2.43 3.216(4) 152
N2 H2D O3 . 0.86 2.31 3.119(4) 156

loop_
_geom_torsion_atom_site_label_1
_geom_torsion_atom_site_label_2
_geom_torsion_atom_site_label_3
_geom_torsion_atom_site_label_4
_geom_torsion_site_symmetry_1
_geom_torsion_site_symmetry_2
_geom_torsion_site_symmetry_3
_geom_torsion_site_symmetry_4
_geom_torsion
_geom_torsion_publ_flag
Cl1 C1 C2 C3 . . . . 71.5(4) ?
C4 O1 C3 C2 . . . . 179.4(3) ?
C1 C2 C3 O1 . . . . 63.9(4) ?
C3 O1 C4 C5 . . . . -0.5(5) ?
C3 O1 C4 C9 . . . . 179.3(3) ?
O1 C4 C5 C6 . . . . -179.4(3) ?
C9 C4 C5 C6 . . . . 0.8(5) ?
C4 C5 C6 N1 . . . . -179.4(3) ?
C4 C5 C6 C7 . . . . -0.4(5) ?
N1 C6 C7 C8 . . . . 178.5(3) ?
C5 C6 C7 C8 . . . . -0.4(5) ?
N1 C6 C7 C11 . . . . -3.0(5) ?
C5 C6 C7 C11 . . . . 178.1(3) ?
C6 C7 C8 C9 . . . . 1.0(5) ?
C11 C7 C8 C9 . . . . -177.5(3) ?
C7 C8 C9 O2 . . . . 179.5(3) ?
C7 C8 C9 C4 . . . . -0.7(5) ?
C10 O2 C9 C8 . . . . 4.2(5) ?
C10 O2 C9 C4 . . . . -175.7(3) ?
O1 C4 C9 C8 . . . . 179.9(3) ?
C5 C4 C9 C8 . . . . -0.2(5) ?
O1 C4 C9 O2 . . . . -0.2(4) ?
C5 C4 C9 O2 . . . . 179.6(3) ?
C12 O4 C11 O3 . . . . -2.5(5) ?
C12 O4 C11 C7 . . . . 177.5(3) ?
C6 C7 C11 O3 . . . . 3.5(5) ?
C8 C7 C11 O3 . . . . -177.9(3) ?
C6 C7 C11 O4 . . . . -176.4(3) ?
C8 C7 C11 O4 . . . . 2.1(4) ?
Cl2 C13 C14 C15 . . . . -70.8(4) ?
C16 O5 C15 C14 . . . . 177.8(3) ?
C13 C14 C15 O5 . . . . -64.7(4) ?
C15 O5 C16 C21 . . . . 0.9(5) ?
C15 O5 C16 C17 . . . . -179.3(3) ?
C22 O6 C17 C18 . . . . -6.1(5) ?
C22 O6 C17 C16 . . . . 174.4(3) ?
O5 C16 C17 C18 . . . . -179.7(3) ?
C21 C16 C17 C18 . . . . 0.1(5) ?
O5 C16 C17 O6 . . . . -0.2(4) ?
C21 C16 C17 O6 . . . . 179.6(3) ?
O6 C17 C18 C19 . . . . -179.8(3) ?
C16 C17 C18 C19 . . . . -0.4(5) ?
C17 C18 C19 C20 . . . . 0.4(5) ?
C17 C18 C19 C23 . . . . 178.9(3) ?
C18 C19 C20 N2 . . . . -179.7(3) ?
C23 C19 C20 N2 . . . . 1.8(5) ?
C18 C19 C20 C21 . . . . 0.0(4) ?
C23 C19 C20 C21 . . . . -178.6(3) ?
O5 C16 C21 C20 . . . . -180.0(3) ?
C17 C16 C21 C20 . . . . 0.2(5) ?
N2 C20 C21 C16 . . . . 179.4(3) ?
C19 C20 C21 C16 . . . . -0.2(5) ?
C24 O7 C23 O8 . . . . 1.3(5) ?
C24 O7 C23 C19 . . . . -179.1(3) ?
C20 C19 C23 O8 . . . . -2.1(5) ?
C18 C19 C23 O8 . . . . 179.3(3) ?
C20 C19 C23 O7 . . . . 178.4(3) ?
C18 C19 C23 O7 . . . . -0.2(4) ?
